data_2202336
loop_
_publ_author_name
'Marciniak, Bernard'
'Pavlyuk, Volodymyr'
'Rozycka-Sokolowska, Ewa'

_publ_section_title
;
 6-(3-Iodopropyl)benzo[<i>f</i>][1,7]naphthyridin-6-ium iodide
;
_journal_issue 8
_journal_name_full 'Acta Crystallographica Section E'
_journal_page_first o1178
_journal_page_last o1180
_journal_paper_doi 10.1107/S1600536803015800
_journal_volume 59
_journal_year 2003
_chemical_formula_iupac 'C15 H14 I N2 1+, I 1-'
_chemical_formula_moiety 'C15 H14 I N2 1+, I 1-'
_chemical_formula_sum 'C15 H14 I2 N2'
_chemical_formula_weight 475.8
_chemical_melting_point .173E-171
_space_group_IT_number 14
_symmetry_cell_setting monoclinic
_symmetry_space_group_name_Hall '-P 2ybc'
_symmetry_space_group_name_H-M 'P 1 21/c 1'
_atom_sites_solution_hydrogens geom
_atom_sites_solution_primary direct
_atom_sites_solution_secondary difmap
_audit_creation_method SHELXL-97
_cell_angle_alpha 90.00
_cell_angle_beta 120.71(2)
_cell_angle_gamma 90.00
_cell_formula_units_Z 4
_cell_length_a 10.8960(10)
_cell_length_b 12.547(2)
_cell_length_c 13.454(2)
_cell_measurement_reflns_used 27
_cell_measurement_temperature 293(2)
_cell_measurement_theta_max 22
_cell_measurement_theta_min 3
_cell_volume 1581.4(5)
_computing_cell_refinement 'DARCH Package'
_computing_data_collection 'DARCH Package (Burevestnik, 1991)'
_computing_data_reduction 'DARCH package'
_computing_molecular_graphics 'ORTEP-3 (Farrugia,1997) and PLATON (Spek,2000)'
_computing_publication_material SHELXL97
_computing_structure_refinement 'SHELXL97 (Sheldrick, 1997)'
_computing_structure_solution 'SHELXS97 (Sheldrick, 1990)'
_diffrn_ambient_temperature 293(2)
_diffrn_measured_fraction_theta_full 1.000
_diffrn_measured_fraction_theta_max 1.000
_diffrn_measurement_device_type DARCH-1
_diffrn_measurement_method \w-2\q
_diffrn_radiation_monochromator graphite
_diffrn_radiation_source 'BSW x-ray tube'
_diffrn_radiation_type MoK\a
_diffrn_radiation_wavelength 0.71069
_diffrn_reflns_av_R_equivalents 0.0497
_diffrn_reflns_av_sigmaI/netI 0.0356
_diffrn_reflns_limit_h_max 12
_diffrn_reflns_limit_h_min -14
_diffrn_reflns_limit_k_max 16
_diffrn_reflns_limit_k_min -16
_diffrn_reflns_limit_l_max 17
_diffrn_reflns_limit_l_min 0
_diffrn_reflns_number 3784
_diffrn_reflns_theta_full 27.45
_diffrn_reflns_theta_max 27.45
_diffrn_reflns_theta_min 2.17
_diffrn_standards_decay_% negligible
_diffrn_standards_interval_count 100
_diffrn_standards_number 3
_exptl_absorpt_coefficient_mu 3.966
_exptl_absorpt_correction_T_max .702
_exptl_absorpt_correction_T_min .491
_exptl_absorpt_correction_type empirical
_exptl_absorpt_process_details '(DIFABS; Walker & Stuart, 1983)'
_exptl_crystal_colour 'clear pale yellow'
_exptl_crystal_density_diffrn 2.000
_exptl_crystal_density_meas ?
_exptl_crystal_density_method 'not measured'
_exptl_crystal_description tablet
_exptl_crystal_F_000 896
_exptl_crystal_size_max .29
_exptl_crystal_size_mid .15
_exptl_crystal_size_min .09
_refine_diff_density_max 1.355
_refine_diff_density_min -1.335
_refine_ls_extinction_method none
_refine_ls_goodness_of_fit_ref 1.192
_refine_ls_hydrogen_treatment constr
_refine_ls_matrix_type full
_refine_ls_number_parameters 172
_refine_ls_number_reflns 3622
_refine_ls_number_restraints 0
_refine_ls_restrained_S_all 1.192
_refine_ls_R_factor_all 0.0465
_refine_ls_R_factor_gt 0.0427
_refine_ls_shift/su_max 0.012
_refine_ls_shift/su_mean 0.001
_refine_ls_structure_factor_coef Fsqd
_refine_ls_weighting_details 'calc w = 1/[\s^2^(Fo^2^)+(0.038P)^2^+1.109P] where P = (Fo^2^+2Fc^2^)/3'
_refine_ls_weighting_scheme calc
_refine_ls_wR_factor_gt 0.0945
_refine_ls_wR_factor_ref 0.0954
_reflns_number_gt 3075
_reflns_number_total 3622
_reflns_threshold_expression I>2\s(I)
_cod_data_source_file bt6305.cif
_cod_data_source_block I
_cod_depositor_comments
;
The following automatic conversions were performed:
'_symmetry_cell_setting' value 'Monoclinic' changed to 'monoclinic'
according to '/home/saulius/struct/CIF-dictionaries/cif_core.dic'
dictionary named 'cif_core.dic' version 2.4.1 from 2010-06-29.

Automatic conversion script
Id: cif_fix_enum 1527 2010-12-29 10:47:43Z saulius 

The following automatic conversions were performed:

'_symmetry_cell_setting' value 'Monoclinic' changed to 'monoclinic'
according to /home/saulius/struct/CIF-dictionaries/cif_core.dic
dictionary named 'cif_core.dic' version 2.4.1 from 2010-06-29.

Automatic conversion script
Id: cif_fix_values 1715 2011-07-08 13:25:40Z adriana 

The following automatic conversions were performed:

'_exptl_crystal_density_meas' value 'not measured' was changed to '?'
- the value is perceived as not measured.

Automatic conversion script
Id: cif_fix_values 3008 2015-01-20 13:52:24Z robertas 
;
_cod_original_sg_symbol_H-M 'P 21/c'
_cod_database_code 2202336
_cod_database_fobs_code 2202336

loop_
_symmetry_equiv_pos_as_xyz
'x, y, z'
'-x, y+1/2, -z+1/2'
'-x, -y, -z'
'x, -y-1/2, z-1/2'

loop_
_atom_site_label
_atom_site_fract_x
_atom_site_fract_y
_atom_site_fract_z
_atom_site_U_iso_or_equiv
_atom_site_adp_type
_atom_site_calc_flag
_atom_site_refinement_flags
_atom_site_occupancy
_atom_site_disorder_assembly
_atom_site_disorder_group
_atom_site_type_symbol
I1 0.34454(4) 0.44544(3) 0.27367(3) 0.05835(12) Uani d . 1 . . I
I2 0.61764(4) 0.09761(4) 0.45654(3) 0.06918(15) Uani d . 1 . . I
N1 0.2450(5) 0.3524(3) 0.5084(4) 0.0534(10) Uani d . 1 . . N
N2 0.1508(5) 0.6291(4) 0.4363(3) 0.0592(12) Uani d . 1 . . N
C1 0.2646(7) 0.4620(4) 0.5067(5) 0.0548(13) Uani d . 1 . . C
H1 0.3532 0.4952 0.5477 0.096(9) Uiso calc R 1 . . H
C2 0.1389(6) 0.5158(4) 0.4378(4) 0.0491(12) Uani d . 1 . . C
C3 0.0242(7) 0.6907(4) 0.3579(5) 0.0655(15) Uani d . 1 . . C
H3 0.0346 0.7634 0.3512 0.096(9) Uiso calc R 1 . . H
C4 -0.1033(7) 0.6490(5) 0.2964(5) 0.0627(14) Uani d . 1 . . C
H4 -0.1834 0.6885 0.2457 0.096(9) Uiso calc R 1 . . H
C5 -0.1075(7) 0.5437(4) 0.3133(5) 0.0549(12) Uani d . 1 . . C
H5 -0.1982 0.5135 0.2779 0.096(9) Uiso calc R 1 . . H
C6 0.0069(6) 0.4728(4) 0.3775(5) 0.0514(13) Uani d . 1 . . C
C7 0.0013(7) 0.3605(4) 0.3890(5) 0.0538(13) Uani d . 1 . . C
C8 -0.1307(7) 0.3133(4) 0.3265(5) 0.0523(12) Uani d . 1 . . C
H8 -0.2112 0.3562 0.2872 0.096(9) Uiso calc R 1 . . H
C9 -0.1460(7) 0.2090(4) 0.3209(5) 0.0564(13) Uani d . 1 . . C
H9 -0.2334 0.1789 0.2680 0.096(9) Uiso calc R 1 . . H
C10 -0.0314(7) 0.1435(4) 0.3944(5) 0.0594(14) Uani d . 1 . . C
H10 -0.0477 0.0707 0.3945 0.096(9) Uiso calc R 1 . . H
C11 0.1132(5) 0.1837(4) 0.4711(3) 0.0523(13) Uani d . 1 . . C
H11 0.1907 0.1433 0.5243 0.096(9) Uiso calc R 1 . . H
C12 0.1155(7) 0.2958(5) 0.4509(5) 0.0566(13) Uani d . 1 . . C
C13 0.3911(6) 0.2913(4) 0.5803(5) 0.087(2) Uani d . 1 . . C
H13A 0.4663 0.3428 0.6236 0.18(2) Uiso calc R 1 . . H
H13B 0.3855 0.2450 0.6357 0.18(2) Uiso calc R 1 . . H
C14 0.4316(7) 0.2239(6) 0.5060(6) 0.0767(19) Uani d . 1 . . C
H14A 0.3574 0.1714 0.4637 0.18(2) Uiso calc R 1 . . H
H14B 0.4361 0.2698 0.4499 0.18(2) Uiso calc R 1 . . H
C15 0.5701(6) 0.1683(6) 0.5746(5) 0.0759(19) Uani d . 1 . . C
H15A 0.5636 0.1143 0.6233 0.18(2) Uiso calc R 1 . . H
H15B 0.6443 0.2186 0.6236 0.18(2) Uiso calc R 1 . . H

loop_
_atom_site_aniso_label
_atom_site_aniso_U_11
_atom_site_aniso_U_22
_atom_site_aniso_U_33
_atom_site_aniso_U_12
_atom_site_aniso_U_13
_atom_site_aniso_U_23
I1 0.0659(2) 0.0649(2) 0.0599(2) 0.00025(16) 0.04346(19) -0.00008(17)
I2 0.0508(2) 0.0782(3) 0.0472(2) 0.02681(18) 0.00232(16) 0.00022(18)
N1 0.079(3) 0.048(2) 0.049(2) 0.002(2) 0.044(2) 0.0045(19)
N2 0.093(4) 0.047(2) 0.057(3) -0.002(2) 0.052(3) 0.004(2)
C1 0.082(4) 0.051(3) 0.055(3) 0.001(3) 0.053(3) 0.001(2)
C2 0.081(4) 0.044(2) 0.059(3) 0.010(2) 0.063(3) 0.002(2)
C3 0.082(4) 0.038(3) 0.062(3) 0.002(3) 0.027(3) -0.002(2)
C4 0.084(4) 0.050(3) 0.054(3) -0.006(3) 0.036(3) -0.005(3)
C5 0.074(3) 0.051(3) 0.052(3) -0.003(2) 0.041(3) 0.003(2)
C6 0.081(4) 0.047(3) 0.063(3) 0.009(2) 0.063(3) 0.002(2)
C7 0.088(4) 0.049(3) 0.059(3) 0.006(3) 0.062(3) 0.004(2)
C8 0.082(4) 0.046(3) 0.060(3) 0.008(2) 0.059(3) 0.005(2)
C9 0.085(4) 0.055(3) 0.059(3) -0.011(3) 0.058(3) -0.008(2)
C10 0.084(4) 0.048(3) 0.050(3) -0.004(3) 0.036(3) -0.005(2)
C11 0.093(4) 0.041(2) 0.064(3) 0.011(2) 0.070(3) 0.006(2)
C12 0.079(4) 0.057(3) 0.064(3) 0.003(3) 0.058(3) 0.000(3)
C13 0.073(4) 0.106(5) 0.057(4) 0.039(4) 0.016(3) 0.012(4)
C14 0.056(3) 0.085(5) 0.052(3) 0.023(3) 0.001(3) 0.002(3)
C15 0.052(3) 0.105(5) 0.041(3) 0.023(3) 0.002(2) 0.000(3)

loop_
_atom_type_symbol
_atom_type_description
_atom_type_scat_dispersion_real
_atom_type_scat_dispersion_imag
_atom_type_scat_source
C C 0.0033 0.0000 'International Tables Vol C Tables 4.2.6.8 and 6.1.1.4'
H H 0.0000 0.0000 'International Tables Vol C Tables 4.2.6.8 and 6.1.1.4'
N N 0.0061 0.0000 'International Tables Vol C Tables 4.2.6.8 and 6.1.1.4'
I I -0.4742 0.0000 'International Tables Vol C Tables 4.2.6.8 and 6.1.1.4'

loop_
_geom_angle_atom_site_label_1
_geom_angle_atom_site_label_2
_geom_angle_atom_site_label_3
_geom_angle
C1 N1 C12 127.4(5)
C1 N1 C13 112.0(4)
C12 N1 C13 120.5(3)
C2 N2 C3 118.6(4)
C2 C1 N1 112.7(5)
C2 C1 H1 123.6
N1 C1 H1 123.6
C6 C2 C1 126.7(5)
C6 C2 N2 117.7(4)
C1 C2 N2 115.5(5)
C4 C3 N2 123.5(5)
C4 C3 H3 118.3
N2 C3 H3 118.3
C3 C4 C5 113.7(6)
C3 C4 H4 123.1
C5 C4 H4 123.1
C4 C5 C6 128.8(6)
C4 C5 H5 115.6
C6 C5 H5 115.6
C2 C6 C5 116.9(5)
C2 C6 C7 114.9(5)
C5 C6 C7 128.2(6)
C12 C7 C8 117.6(5)
C12 C7 C6 125.6(5)
C8 C7 C6 116.7(5)
C9 C8 C7 121.7(6)
C9 C8 H8 119.2
C7 C8 H8 119.2
C8 C9 C10 120.2(6)
C8 C9 H9 119.9
C10 C9 H9 119.9
C9 C10 C11 123.2(5)
C9 C10 H10 118.4
C11 C10 H10 118.4
C12 C11 C10 108.7(4)
C12 C11 H11 125.6
C10 C11 H11 125.6
C7 C12 N1 112.6(3)
C7 C12 C11 127.1(5)
N1 C12 C11 120.0(4)
C14 C13 N1 113.8(3)
C14 C13 H13A 108.8
N1 C13 H13A 108.8
C14 C13 H13B 108.8
N1 C13 H13B 108.8
H13A C13 H13B 107.7
C15 C14 C13 113.1(5)
C15 C14 H14A 108.9
C13 C14 H14A 108.9
C15 C14 H14B 108.9
C13 C14 H14B 108.9
H14A C14 H14B 107.8
C14 C15 I2 107.1(4)
C14 C15 H15A 110.3
I2 C15 H15A 110.3
C14 C15 H15B 110.3
I2 C15 H15B 110.3
H15A C15 H15B 108.6

loop_
_geom_bond_atom_site_label_1
_geom_bond_atom_site_label_2
_geom_bond_site_symmetry_2
_geom_bond_distance
_geom_bond_publ_flag
I2 C15 . 2.102(7) ?
N1 C1 . 1.394(6) ?
N1 C12 . 1.407(7) ?
N1 C13 . 1.577(5) ?
N2 C2 . 1.429(6) ?
N2 C3 . 1.458(6) ?
C1 C2 . 1.376(8) ?
C1 H1 . 0.9300 ?
C2 C6 . 1.352(8) ?
C3 C4 . 1.310(9) ?
C3 H3 . 0.9300 ?
C4 C5 . 1.346(8) ?
C4 H4 . 0.9300 ?
C5 C6 . 1.411(8) ?
C5 H5 . 0.9300 ?
C6 C7 . 1.422(7) ?
C7 C12 . 1.357(7) ?
C7 C8 . 1.375(8) ?
C8 C9 . 1.316(7) ?
C8 H8 . 0.9300 ?
C9 C10 . 1.397(8) ?
C9 H9 . 0.9300 ?
C10 C11 . 1.463(6) ?
C10 H10 . 0.9300 ?
C11 C12 . 1.435(5) ?
C11 H11 . 0.9300 ?
C13 C14 . 1.537(7) ?
C13 H13A . 0.9700 ?
C13 H13B . 0.9700 ?
C14 C15 . 1.481(8) ?
C14 H14A . 0.9700 ?
C14 H14B . 0.9700 ?
C15 H15A . 0.9700 ?
C15 H15B . 0.9700 ?

loop_
_geom_hbond_atom_site_label_D
_geom_hbond_atom_site_label_H
_geom_hbond_atom_site_label_A
_geom_hbond_site_symmetry_A
_geom_hbond_distance_DH
_geom_hbond_distance_HA
_geom_hbond_distance_DA
_geom_hbond_angle_DHA
C1 H1 I1 3_666 0.93 3.02 3.919(7) 164
C11 H11 I1 4_566 0.93 3.09 3.882(4) 144
C13 H13B I1 4_566 0.97 3.19 4.147(5) 167
C14 H14B I1 . 0.97 3.01 3.920(7) 157

loop_
_geom_torsion_atom_site_label_1
_geom_torsion_atom_site_label_2
_geom_torsion_atom_site_label_3
_geom_torsion_atom_site_label_4
_geom_torsion
C12 N1 C1 C2 -1.2(7)
C13 N1 C1 C2 175.9(3)
N1 C1 C2 C6 1.1(6)
N1 C1 C2 N2 177.4(4)
C3 N2 C2 C6 -8.4(6)
C3 N2 C2 C1 174.9(5)
C2 N2 C3 C4 6.7(9)
N2 C3 C4 C5 0.9(9)
C3 C4 C5 C6 -7.3(9)
C1 C2 C6 C5 179.3(4)
N2 C2 C6 C5 3.1(6)
C1 C2 C6 C7 0.5(6)
N2 C2 C6 C7 -175.8(4)
C4 C5 C6 C2 5.4(8)
C4 C5 C6 C7 -175.9(5)
C2 C6 C7 C12 -2.3(7)
C5 C6 C7 C12 179.0(5)
C2 C6 C7 C8 -178.3(4)
C5 C6 C7 C8 3.0(7)
C12 C7 C8 C9 -3.8(7)
C6 C7 C8 C9 172.5(4)
C7 C8 C9 C10 11.1(7)
C8 C9 C10 C11 -6.8(8)
C9 C10 C11 C12 -3.9(7)
C8 C7 C12 N1 178.2(4)
C6 C7 C12 N1 2.2(7)
C8 C7 C12 C11 -8.7(7)
C6 C7 C12 C11 175.2(4)
C1 N1 C12 C7 -0.3(7)
C13 N1 C12 C7 -177.1(3)
C1 N1 C12 C11 -174.0(4)
C13 N1 C12 C11 9.2(6)
C10 C11 C12 C7 11.8(7)
C10 C11 C12 N1 -175.5(4)
C1 N1 C13 C14 -109.5(4)
C12 N1 C13 C14 67.7(5)
N1 C13 C14 C15 179.1(5)
C13 C14 C15 I2 -172.9(4)

loop_
_cod_related_entry_id
_cod_related_entry_database
_cod_related_entry_code
1 ChemSpider 21131596
